data_2211089
loop_
_publ_author_name
'Fuma, Yasuhiro'
'Ebihara, Masahiro'

_publ_section_title
;Tetra-\m-acetamidato-\k^4^<i>N</i>:<i>O</i>;\k^4^<i>O</i>:<i>N</i>-bis[aquaruthenium(II,III)]<i>(Ru{---</i>Ru)}
 perchlorate
;
_journal_coeditor_code KP2034
_journal_issue 11
_journal_name_full 'Acta Crystallographica Section E'
_journal_page_first m2802
_journal_page_last m2804
_journal_paper_doi 10.1107/S1600536806039298
_journal_volume 62
_journal_year 2006
_chemical_formula_iupac '[Ru2 (C2 H4 N O)4 (H2 O)2] Cl O4'
_chemical_formula_moiety 'C8 H20 N4 O6 Ru2 +, Cl O4 -'
_chemical_formula_sum 'C8 H20 Cl N4 O10 Ru2'
_chemical_formula_weight 569.87
_chemical_name_systematic
;
Tetra-\m-acetamidato-\k^4^N:O;\k^4^O:N-diaquadiruthenium(II,III)(Ru---Ru)
perchlorate
;
_space_group_IT_number 2
_symmetry_cell_setting triclinic
_symmetry_space_group_name_Hall '-P 1'
_symmetry_space_group_name_H-M 'P -1'
_atom_sites_solution_hydrogens geom
_atom_sites_solution_primary direct
_atom_sites_solution_secondary difmap
_audit_creation_method SHELXL-97
_cell_angle_alpha 109.882(4)
_cell_angle_beta 98.696(4)
_cell_angle_gamma 104.705(4)
_cell_formula_units_Z 2
_cell_length_a 7.704(4)
_cell_length_b 11.454(6)
_cell_length_c 11.686(6)
_cell_measurement_reflns_used 2208
_cell_measurement_temperature 123(2)
_cell_measurement_theta_max 27.5
_cell_measurement_theta_min 3.5
_cell_volume 905.4(8)
_computing_cell_refinement CrystalClear
_computing_data_collection 'CrystalClear (Molecular Structure Corporation & Rigaku, 2001)'
_computing_data_reduction 'TEXSAN (Rigaku/MSC, 2004)'
_computing_molecular_graphics 'ORTEPII (Johnson, 1976)'
_computing_publication_material 'SHELXL97 and TEXSAN'
_computing_structure_refinement 'SHELXL97 (Sheldrick, 1997)'
_computing_structure_solution 'SIR97 (Altomare <i>et al.</i>,  1999)'
_diffrn_ambient_temperature 123(2)
_diffrn_detector_area_resol_mean 14.62
_diffrn_measured_fraction_theta_full 0.987
_diffrn_measured_fraction_theta_max 0.987
_diffrn_measurement_device_type 'Rigaku/MSC Mercury CCD'
_diffrn_measurement_method \w
_diffrn_radiation_monochromator graphite
_diffrn_radiation_type MoK\a
_diffrn_radiation_wavelength 0.71069
_diffrn_reflns_av_R_equivalents 0.0220
_diffrn_reflns_av_sigmaI/netI 0.0298
_diffrn_reflns_limit_h_max 9
_diffrn_reflns_limit_h_min -9
_diffrn_reflns_limit_k_max 9
_diffrn_reflns_limit_k_min -14
_diffrn_reflns_limit_l_max 15
_diffrn_reflns_limit_l_min -15
_diffrn_reflns_number 7392
_diffrn_reflns_theta_full 27.48
_diffrn_reflns_theta_max 27.48
_diffrn_reflns_theta_min 3.49
_diffrn_standards_decay_% 0
_exptl_absorpt_coefficient_mu 1.871
_exptl_absorpt_correction_T_max 0.825
_exptl_absorpt_correction_T_min 0.753
_exptl_absorpt_correction_type integration
_exptl_absorpt_process_details '(ABSCOR; Higashi, 1999)'
_exptl_crystal_colour Brown
_exptl_crystal_density_diffrn 2.091
_exptl_crystal_density_method 'not measured'
_exptl_crystal_description Block
_exptl_crystal_F_000 562
_exptl_crystal_size_max 0.18
_exptl_crystal_size_mid 0.12
_exptl_crystal_size_min 0.12
_refine_diff_density_max 0.457
_refine_diff_density_min -0.467
_refine_ls_extinction_coef 0.0045(7)
_refine_ls_extinction_expression Fc^*^=kFc[1+0.001xFc^2^\l^3^/sin(2\q)]^-1/4^
_refine_ls_extinction_method SHELXL97
_refine_ls_goodness_of_fit_ref 1.111
_refine_ls_hydrogen_treatment mixed
_refine_ls_matrix_type full
_refine_ls_number_parameters 244
_refine_ls_number_reflns 4086
_refine_ls_number_restraints 0
_refine_ls_restrained_S_all 1.111
_refine_ls_R_factor_all 0.0539
_refine_ls_R_factor_gt 0.0310
_refine_ls_shift/su_max 0.002
_refine_ls_shift/su_mean 0.000
_refine_ls_structure_factor_coef Fsqd
_refine_ls_weighting_details 'calc w=1/[\s^2^(Fo^2^)+(0.0297P)^2^+0.3098P] where P=(Fo^2^+2Fc^2^)/3'
_refine_ls_weighting_scheme calc
_refine_ls_wR_factor_gt 0.0627
_refine_ls_wR_factor_ref 0.0694
_reflns_number_gt 3025
_reflns_number_total 4086
_reflns_threshold_expression I>2\s(I)
_cod_data_source_file kp2034.cif
_cod_data_source_block I
_cod_database_code 2211089
_cod_database_fobs_code 2211089

loop_
_symmetry_equiv_pos_as_xyz
'x, y, z'
'-x, -y, -z'

loop_
_atom_site_type_symbol
_atom_site_label
_atom_site_fract_x
_atom_site_fract_y
_atom_site_fract_z
_atom_site_U_iso_or_equiv
_atom_site_adp_type
_atom_site_calc_flag
_atom_site_refinement_flags
_atom_site_occupancy
_atom_site_disorder_assembly
_atom_site_disorder_group
Ru Ru1 0.38565(3) 0.51790(2) 1.04840(2) 0.00755(9) Uani d . 1 . .
N N1 0.3533(4) 0.3414(2) 1.0606(2) 0.0120(6) Uani d . 1 . .
H H1 0.2654 0.3117 1.0937 0.014 Uiso calc R 1 . .
O O1 0.5789(3) 0.3046(2) 0.96454(19) 0.0124(5) Uani d . 1 . .
N N2 0.4183(4) 0.3950(2) 0.7862(2) 0.0120(6) Uani d . 1 . .
H H2 0.4507 0.3579 0.7172 0.014 Uiso calc R 1 . .
O O2 0.1898(3) 0.4340(2) 0.87734(19) 0.0114(5) Uani d . 1 . .
O O5 0.1581(4) 0.5388(3) 1.1549(2) 0.0168(6) Uani d . 1 . .
H H3 0.110(6) 0.483(4) 1.161(4) 0.025 Uiso d . 1 . .
H H4 0.082(6) 0.566(4) 1.141(4) 0.025 Uiso d . 1 . .
Ru Ru2 0.38694(3) 0.02088(2) 0.54850(2) 0.00746(9) Uani d . 1 . .
N N3 0.6680(4) 0.1626(2) 0.4523(2) 0.0118(6) Uani d . 1 . .
H H5 0.7581 0.1906 0.4201 0.014 Uiso calc R 1 . .
O O3 0.4440(3) 0.2045(2) 0.54699(19) 0.0119(5) Uani d . 1 . .
N N4 0.5813(3) 0.0960(2) 0.7154(2) 0.0100(5) Uani d . 1 . .
H H6 0.5500 0.1324 0.7851 0.012 Uiso calc R 1 . .
O O4 0.8045(3) 0.0479(2) 0.62249(19) 0.0103(5) Uani d . 1 . .
O O6 0.1655(3) 0.0477(3) 0.6584(2) 0.0162(6) Uani d . 1 . .
H H7 0.070(6) 0.049(4) 0.642(4) 0.024 Uiso d . 1 . .
H H8 0.156(6) 0.005(4) 0.691(4) 0.024 Uiso d . 1 . .
C C1 0.4569(4) 0.2699(3) 1.0217(3) 0.0113(7) Uani d . 1 . .
C C2 0.4423(5) 0.1452(3) 1.0418(3) 0.0204(8) Uani d . 1 . .
H H9 0.4060 0.0710 0.9600 0.031 Uiso calc R 1 . .
H H10 0.3486 0.1305 1.0881 0.031 Uiso calc R 1 . .
H H11 0.5630 0.1527 1.0905 0.031 Uiso calc R 1 . .
C C3 0.2464(4) 0.3909(3) 0.7764(3) 0.0095(6) Uani d . 1 . .
C C4 0.1090(4) 0.3409(3) 0.6522(3) 0.0170(7) Uani d . 1 . .
H H12 0.1599 0.2952 0.5851 0.026 Uiso calc R 1 . .
H H13 0.0829 0.4149 0.6377 0.026 Uiso calc R 1 . .
H H14 -0.0063 0.2799 0.6519 0.026 Uiso calc R 1 . .
C C5 0.5766(4) 0.2409(3) 0.4982(3) 0.0106(6) Uani d . 1 . .
C C6 0.6145(5) 0.3739(3) 0.4940(3) 0.0202(8) Uani d . 1 . .
H H15 0.5037 0.3768 0.4429 0.030 Uiso calc R 1 . .
H H16 0.7187 0.3912 0.4565 0.030 Uiso calc R 1 . .
H H17 0.6460 0.4407 0.5798 0.030 Uiso calc R 1 . .
C C7 0.7499(4) 0.0929(3) 0.7240(3) 0.0115(7) Uani d . 1 . .
C C8 0.8862(4) 0.1385(3) 0.8479(3) 0.0157(7) Uani d . 1 . .
H H18 0.8371 0.1854 0.9155 0.023 Uiso calc R 1 . .
H H19 1.0039 0.1976 0.8490 0.023 Uiso calc R 1 . .
H H20 0.9072 0.0625 0.8608 0.023 Uiso calc R 1 . .
Cl Cl1 1.00650(12) 0.24343(9) 0.25251(8) 0.01977(18) Uani d . 1 A 1
O O7 0.9754(5) 0.3000(3) 0.1628(3) 0.0521(9) Uani d . 1 A 1
O O8 1.1889(4) 0.2348(4) 0.2667(4) 0.0691(12) Uani d . 1 A 1
O O9 0.8699(4) 0.1145(3) 0.2057(2) 0.0347(7) Uani d . 1 A 1
O O10 0.9878(4) 0.3230(3) 0.3702(2) 0.0448(8) Uani d . 1 A 1

loop_
_atom_site_aniso_label
_atom_site_aniso_U_11
_atom_site_aniso_U_22
_atom_site_aniso_U_33
_atom_site_aniso_U_12
_atom_site_aniso_U_13
_atom_site_aniso_U_23
Ru1 0.00647(15) 0.00821(14) 0.00821(14) 0.00346(10) 0.00277(10) 0.00240(10)
N1 0.0119(14) 0.0106(13) 0.0149(14) 0.0027(11) 0.0070(12) 0.0060(11)
O1 0.0143(12) 0.0104(11) 0.0143(11) 0.0064(10) 0.0049(10) 0.0048(9)
N2 0.0131(15) 0.0113(13) 0.0116(13) 0.0055(12) 0.0047(12) 0.0025(11)
O2 0.0089(11) 0.0146(11) 0.0096(11) 0.0043(9) 0.0018(9) 0.0033(9)
O5 0.0143(14) 0.0227(14) 0.0231(13) 0.0105(12) 0.0117(12) 0.0143(12)
Ru2 0.00630(14) 0.00844(14) 0.00785(14) 0.00333(10) 0.00296(10) 0.00235(10)
N3 0.0111(14) 0.0140(13) 0.0118(13) 0.0035(12) 0.0042(11) 0.0067(11)
O3 0.0126(12) 0.0116(11) 0.0139(11) 0.0052(10) 0.0056(10) 0.0059(9)
N4 0.0092(14) 0.0127(13) 0.0093(13) 0.0048(11) 0.0050(11) 0.0041(11)
O4 0.0091(11) 0.0122(11) 0.0092(10) 0.0045(9) 0.0032(9) 0.0027(9)
O6 0.0114(13) 0.0257(14) 0.0204(14) 0.0105(12) 0.0099(12) 0.0143(11)
C1 0.0084(16) 0.0098(15) 0.0112(15) 0.0010(13) -0.0011(13) 0.0018(12)
C2 0.024(2) 0.0166(17) 0.029(2) 0.0111(16) 0.0121(17) 0.0141(15)
C3 0.0135(17) 0.0088(14) 0.0083(15) 0.0061(13) 0.0022(13) 0.0042(12)
C4 0.0143(18) 0.0212(18) 0.0143(17) 0.0084(15) 0.0015(14) 0.0047(14)
C5 0.0126(16) 0.0078(14) 0.0093(15) 0.0022(13) -0.0003(13) 0.0030(12)
C6 0.023(2) 0.0158(17) 0.0263(19) 0.0070(15) 0.0088(16) 0.0125(15)
C7 0.0133(17) 0.0073(14) 0.0114(16) 0.0002(13) 0.0023(14) 0.0033(12)
C8 0.0142(18) 0.0203(17) 0.0104(16) 0.0046(14) 0.0003(14) 0.0055(13)
Cl1 0.0172(4) 0.0245(4) 0.0168(4) 0.0015(3) 0.0062(3) 0.0102(3)
O7 0.076(3) 0.0372(18) 0.0255(15) -0.0136(17) -0.0044(16) 0.0219(14)
O8 0.0188(17) 0.082(3) 0.094(3) 0.0177(18) 0.0122(19) 0.019(2)
O9 0.0351(17) 0.0274(15) 0.0352(16) -0.0032(13) -0.0012(13) 0.0190(13)
O10 0.048(2) 0.052(2) 0.0196(14) 0.0049(16) 0.0154(14) 0.0026(14)

loop_
_atom_type_symbol
_atom_type_description
_atom_type_scat_dispersion_real
_atom_type_scat_dispersion_imag
_atom_type_scat_source
C C 0.0033 0.0016 'International Tables Vol C Tables 4.2.6.8 and 6.1.1.4'
H H 0.0000 0.0000 'International Tables Vol C Tables 4.2.6.8 and 6.1.1.4'
Cl Cl 0.1484 0.1585 'International Tables Vol C Tables 4.2.6.8 and 6.1.1.4'
N N 0.0061 0.0033 'International Tables Vol C Tables 4.2.6.8 and 6.1.1.4'
O O 0.0106 0.0060 'International Tables Vol C Tables 4.2.6.8 and 6.1.1.4'
Ru Ru -1.2594 0.8363 'International Tables Vol C Tables 4.2.6.8 and 6.1.1.4'

loop_
_geom_angle_atom_site_label_1
_geom_angle_atom_site_label_2
_geom_angle_atom_site_label_3
_geom_angle_site_symmetry_1
_geom_angle_site_symmetry_3
_geom_angle
N2 Ru1 N1 2_667 . 89.42(11)
N2 Ru1 O1 2_667 2_667 90.42(10)
N1 Ru1 O1 . 2_667 179.29(9)
N2 Ru1 O2 2_667 . 177.97(9)
N1 Ru1 O2 . . 92.36(10)
O1 Ru1 O2 2_667 . 87.79(9)
N2 Ru1 Ru1 2_667 2_667 87.85(8)
N1 Ru1 Ru1 . 2_667 86.68(7)
O1 Ru1 Ru1 2_667 2_667 92.63(6)
O2 Ru1 Ru1 . 2_667 91.28(7)
N2 Ru1 O5 2_667 . 90.02(10)
N1 Ru1 O5 . . 87.88(9)
O1 Ru1 O5 2_667 . 92.81(8)
O2 Ru1 O5 . . 91.02(10)
Ru1 Ru1 O5 2_667 . 174.18(6)
C1 N1 Ru1 . . 123.0(2)
C1 N1 H1 . . 118.5
Ru1 N1 H1 . . 118.5
C1 O1 Ru1 . 2_667 116.70(17)
C3 N2 Ru1 . 2_667 123.2(2)
C3 N2 H2 . . 118.4
Ru1 N2 H2 2_667 . 118.4
C3 O2 Ru1 . . 117.37(19)
Ru1 O5 H3 . . 116(3)
Ru1 O5 H4 . . 126(3)
H3 O5 H4 . . 101(4)
N4 Ru2 N3 . 2_656 90.65(10)
N4 Ru2 O3 . . 89.68(9)
N3 Ru2 O3 2_656 . 179.10(8)
N4 Ru2 O4 . 2_656 177.35(9)
N3 Ru2 O4 2_656 2_656 91.82(9)
O3 Ru2 O4 . 2_656 87.84(8)
N4 Ru2 Ru2 . 2_656 87.79(8)
N3 Ru2 Ru2 2_656 2_656 86.60(7)
O3 Ru2 Ru2 . 2_656 92.57(6)
O4 Ru2 Ru2 2_656 2_656 91.37(7)
N4 Ru2 O6 . . 88.73(10)
N3 Ru2 O6 2_656 . 87.73(9)
O3 Ru2 O6 . . 93.12(8)
O4 Ru2 O6 2_656 . 92.35(10)
Ru2 Ru2 O6 2_656 . 173.31(6)
C5 N3 Ru2 . 2_656 123.3(2)
C5 N3 H5 . . 118.4
Ru2 N3 H5 2_656 . 118.4
C5 O3 Ru2 . . 116.93(17)
C7 N4 Ru2 . . 122.9(2)
C7 N4 H6 . . 118.6
Ru2 N4 H6 . . 118.6
C7 O4 Ru2 . 2_656 117.64(19)
Ru2 O6 H7 . . 135(3)
Ru2 O6 H8 . . 109(3)
H7 O6 H8 . . 102(4)
O1 C1 N1 . . 120.8(3)
O1 C1 C2 . . 116.9(3)
N1 C1 C2 . . 122.3(3)
C1 C2 H9 . . 109.5
C1 C2 H10 . . 109.5
H9 C2 H10 . . 109.5
C1 C2 H11 . . 109.5
H9 C2 H11 . . 109.5
H10 C2 H11 . . 109.5
N2 C3 O2 . . 120.1(3)
N2 C3 C4 . . 122.4(3)
O2 C3 C4 . . 117.5(3)
C3 C4 H12 . . 109.5
C3 C4 H13 . . 109.5
H12 C4 H13 . . 109.5
C3 C4 H14 . . 109.5
H12 C4 H14 . . 109.5
H13 C4 H14 . . 109.5
O3 C5 N3 . . 120.6(3)
O3 C5 C6 . . 116.8(3)
N3 C5 C6 . . 122.6(3)
C5 C6 H15 . . 109.5
C5 C6 H16 . . 109.5
H15 C6 H16 . . 109.5
C5 C6 H17 . . 109.5
H15 C6 H17 . . 109.5
H16 C6 H17 . . 109.5
N4 C7 O4 . . 120.1(3)
N4 C7 C8 . . 122.1(3)
O4 C7 C8 . . 117.8(3)
C7 C8 H18 . . 109.5
C7 C8 H19 . . 109.5
H18 C8 H19 . . 109.5
C7 C8 H20 . . 109.5
H18 C8 H20 . . 109.5
H19 C8 H20 . . 109.5
O10 Cl1 O8 . . 109.9(2)
O10 Cl1 O7 . . 109.8(2)
O8 Cl1 O7 . . 108.8(2)
O10 Cl1 O9 . . 109.70(18)
O8 Cl1 O9 . . 110.4(2)
O7 Cl1 O9 . . 108.15(17)

loop_
_geom_bond_atom_site_label_1
_geom_bond_atom_site_label_2
_geom_bond_site_symmetry_2
_geom_bond_distance
_geom_bond_publ_flag
Ru1 Ru1 2_667 2.2817(10) y
Ru1 O1 2_667 2.042(2) y
Ru1 O2 . 2.060(2) y
Ru1 O5 . 2.312(2) y
Ru1 N1 . 2.030(3) y
Ru1 N2 2_667 2.013(3) y
N1 C1 . 1.304(4) ?
N1 H1 . 0.8800 ?
O1 C1 . 1.292(4) ?
N2 C3 . 1.299(4) ?
N2 H2 . 0.8800 ?
O2 C3 . 1.302(3) ?
O5 H3 . 0.69(4) ?
O5 H4 . 0.75(4) ?
Ru2 Ru2 2_656 2.2804(10) y
Ru2 O3 . 2.044(2) y
Ru2 O4 2_656 2.058(2) y
Ru2 O6 . 2.305(2) y
Ru2 N3 2_656 2.032(3) y
Ru2 N4 . 2.027(3) y
N3 C5 . 1.302(4) ?
N3 H5 . 0.8800 ?
O3 C5 . 1.290(4) ?
N4 C7 . 1.299(4) ?
N4 H6 . 0.8800 ?
O4 C7 . 1.302(3) ?
O6 H7 . 0.73(4) ?
O6 H8 . 0.71(4) ?
C1 C2 . 1.504(4) ?
C2 H9 . 0.9800 ?
C2 H10 . 0.9800 ?
C2 H11 . 0.9800 ?
C3 C4 . 1.490(4) ?
C4 H12 . 0.9800 ?
C4 H13 . 0.9800 ?
C4 H14 . 0.9800 ?
C5 C6 . 1.496(4) ?
C6 H15 . 0.9800 ?
C6 H16 . 0.9800 ?
C6 H17 . 0.9800 ?
C7 C8 . 1.490(4) ?
C8 H18 . 0.9800 ?
C8 H19 . 0.9800 ?
C8 H20 . 0.9800 ?
Cl1 O10 . 1.421(3) ?
Cl1 O8 . 1.422(3) ?
Cl1 O7 . 1.429(3) ?
Cl1 O9 . 1.441(3) ?

loop_
_geom_hbond_atom_site_label_D
_geom_hbond_atom_site_label_H
_geom_hbond_atom_site_label_A
_geom_hbond_site_symmetry_A
_geom_hbond_distance_DH
_geom_hbond_distance_HA
_geom_hbond_distance_DA
_geom_hbond_angle_DHA
O5 H4 O2 2_567 0.75(4) 2.07(4) 2.761(3) 152(4)
O5 H3 O7 1_456 0.69(4) 2.09(4) 2.780(4) 173(4)
O6 H7 O4 1_455 0.73(4) 2.02(4) 2.750(3) 171(4)
O6 H8 O9 2_656 0.71(4) 2.10(4) 2.816(4) 178(4)
N1 H1 O7 1_456 0.88 2.48 3.296(4) 155.2
N1 H1 O8 1_456 0.88 2.55 3.321(5) 146.2
N2 H2 O3 . 0.88 2.14 2.975(3) 157.5
N3 H5 O10 . 0.88 2.31 3.159(4) 163.0
N4 H6 O1 . 0.88 2.27 3.081(3) 152.8

loop_
_geom_torsion_atom_site_label_1
_geom_torsion_atom_site_label_2
_geom_torsion_atom_site_label_3
_geom_torsion_atom_site_label_4
_geom_torsion_site_symmetry_1
_geom_torsion
N2 Ru1 N1 C1 2_667 -85.6(3)
O2 Ru1 N1 C1 . 93.4(3)
Ru1 Ru1 N1 C1 2_667 2.3(2)
O5 Ru1 N1 C1 . -175.6(3)
N1 Ru1 O2 C3 . -87.0(2)
O1 Ru1 O2 C3 2_667 92.3(2)
Ru1 Ru1 O2 C3 2_667 -0.2(2)
O5 Ru1 O2 C3 . -174.9(2)
N4 Ru2 O3 C5 . 87.4(2)
O4 Ru2 O3 C5 2_656 -91.7(2)
Ru2 Ru2 O3 C5 2_656 -0.4(2)
O6 Ru2 O3 C5 . 176.1(2)
N3 Ru2 N4 C7 2_656 81.9(3)
O3 Ru2 N4 C7 . -97.2(3)
Ru2 Ru2 N4 C7 2_656 -4.6(2)
O6 Ru2 N4 C7 . 169.7(3)
Ru1 O1 C1 N1 2_667 4.8(4)
Ru1 O1 C1 C2 2_667 -174.7(2)
Ru1 N1 C1 O1 . -4.9(4)
Ru1 N1 C1 C2 . 174.5(2)
Ru1 N2 C3 O2 2_667 -6.2(4)
Ru1 N2 C3 C4 2_667 172.2(2)
Ru1 O2 C3 N2 . 3.8(4)
Ru1 O2 C3 C4 . -174.7(2)
Ru2 O3 C5 N3 . 0.1(4)
Ru2 O3 C5 C6 . 178.3(2)
Ru2 N3 C5 O3 2_656 0.3(4)
Ru2 N3 C5 C6 2_656 -177.8(2)
Ru2 N4 C7 O4 . 4.7(4)
Ru2 N4 C7 C8 . -174.8(2)
Ru2 O4 C7 N4 2_656 -1.5(4)
Ru2 O4 C7 C8 2_656 178.0(2)
